data_7240707
loop_
_publ_author_name
'Shi, Yong-Sheng'
'Xiao, Qing-Qing'
'Fu, Lianshe'
'Cui, Guang Hua'

_publ_section_title
;
 Three water-stable luminescent two-dimensional CdII-based coordination
 polymers as sensors for highly sensitive and selective detection of
 Cr2O72- and CrO42-- anions
;
_journal_name_full CrystEngComm
_journal_paper_doi 10.1039/D0CE00594K
_journal_year 2020
_chemical_formula_sum 'C30 H32.7 Cd N4 O5.35'
_chemical_formula_weight 647.30
_space_group_crystal_system triclinic
_space_group_IT_number 2
_space_group_name_Hall '-P 1'
_space_group_name_H-M_alt 'P -1'
_atom_sites_solution_hydrogens geom
_audit_creation_method SHELXL-2018/3
_audit_update_record
;
2019-11-05 deposited with the CCDC.	2020-06-12 downloaded from the CCDC.
;
_cell_angle_alpha 111.687(3)
_cell_angle_beta 92.716(3)
_cell_angle_gamma 95.370(3)
_cell_formula_units_Z 2
_cell_length_a 10.349(2)
_cell_length_b 11.096(2)
_cell_length_c 13.621(3)
_cell_measurement_reflns_used 3621
_cell_measurement_temperature 296(2)
_cell_measurement_theta_max 22.16
_cell_measurement_theta_min 3.23
_cell_volume 1441.3(5)
_computing_cell_refinement 'SAINT (Bruker, 1999)'
_computing_data_collection 'SMART (Bruker, 1998)'
_computing_data_reduction SAINT
_computing_molecular_graphics 'Bruker SHELXTL'
_computing_publication_material 'Bruker SHELXTL'
_computing_structure_refinement 'SHELXL-2018/3 (Sheldrick, 2018)'
_computing_structure_solution 'SHELXT 2014/5 (Sheldrick, 2014)'
_diffrn_ambient_temperature 296(2)
_diffrn_measured_fraction_theta_full 0.981
_diffrn_measured_fraction_theta_max 0.954
_diffrn_measurement_device_type 'Bruker SMART CCD area-detector'
_diffrn_measurement_method '\w scans'
_diffrn_radiation_monochromator graphite
_diffrn_radiation_source 'fine--focus sealed tube'
_diffrn_radiation_type MoK\a
_diffrn_radiation_wavelength 0.71073
_diffrn_reflns_av_R_equivalents 0.0204
_diffrn_reflns_av_unetI/netI 0.0512
_diffrn_reflns_Laue_measured_fraction_full 0.981
_diffrn_reflns_Laue_measured_fraction_max 0.954
_diffrn_reflns_limit_h_max 10
_diffrn_reflns_limit_h_min -13
_diffrn_reflns_limit_k_max 14
_diffrn_reflns_limit_k_min -13
_diffrn_reflns_limit_l_max 17
_diffrn_reflns_limit_l_min -17
_diffrn_reflns_number 8808
_diffrn_reflns_point_group_measured_fraction_full 0.981
_diffrn_reflns_point_group_measured_fraction_max 0.954
_diffrn_reflns_theta_full 25.242
_diffrn_reflns_theta_max 27.535
_diffrn_reflns_theta_min 1.615
_exptl_absorpt_coefficient_mu 0.804
_exptl_absorpt_correction_T_max 0.9231
_exptl_absorpt_correction_T_min 0.8812
_exptl_absorpt_correction_type multi-scan
_exptl_absorpt_process_details '(<i>SADABS</i>; Sheldrick, 1996)'
_exptl_crystal_colour colourless
_exptl_crystal_density_diffrn 1.491
_exptl_crystal_description block
_exptl_crystal_F_000 663
_exptl_crystal_size_max 0.16
_exptl_crystal_size_mid 0.12
_exptl_crystal_size_min 0.12
_refine_diff_density_max 0.576
_refine_diff_density_min -0.421
_refine_diff_density_rms 0.081
_refine_ls_extinction_method none
_refine_ls_goodness_of_fit_ref 0.932
_refine_ls_hydrogen_treatment constr
_refine_ls_matrix_type full
_refine_ls_number_parameters 357
_refine_ls_number_reflns 6355
_refine_ls_number_restraints 0
_refine_ls_restrained_S_all 0.932
_refine_ls_R_factor_all 0.0511
_refine_ls_R_factor_gt 0.0361
_refine_ls_shift/su_max 0.018
_refine_ls_shift/su_mean 0.000
_refine_ls_structure_factor_coef Fsqd
_refine_ls_weighting_details 'w=1/[\s^2^(Fo^2^)+(0.0661P)^2^+0.1253P] where P=(Fo^2^+2Fc^2^)/3'
_refine_ls_weighting_scheme calc
_refine_ls_wR_factor_gt 0.0922
_refine_ls_wR_factor_ref 0.1081
_reflns_Friedel_coverage 0.000
_reflns_number_gt 5075
_reflns_number_total 6355
_reflns_threshold_expression 'I > 2\s(I)'
_cod_data_source_file d0ce00594k2.cif
_cod_data_source_block 4
_cod_original_formula_sum 'C30 H32.70 Cd N4 O5.35'
_cod_database_code 7240707
_shelx_shelxl_version_number 2018/3
_shelx_space_group_comment
;
The symmetry employed for this shelxl refinement is uniquely defined
by the following loop, which should always be used as a source of
symmetry information in preference to the above space-group names.
They are only intended as comments.
;

loop_
_space_group_symop_operation_xyz
'x, y, z'
'-x, -y, -z'

loop_
_atom_site_label
_atom_site_type_symbol
_atom_site_fract_x
_atom_site_fract_y
_atom_site_fract_z
_atom_site_U_iso_or_equiv
_atom_site_adp_type
_atom_site_occupancy
_atom_site_site_symmetry_order
_atom_site_calc_flag
_atom_site_refinement_flags_posn
_atom_site_refinement_flags_adp
_atom_site_refinement_flags_occupancy
_atom_site_disorder_assembly
_atom_site_disorder_group
Cd1 Cd 0.63674(2) 0.88748(2) 0.39196(2) 0.03748(10) Uani 1 1 d . . . . .
O1 O 0.4654(2) 0.9457(2) 0.32232(19) 0.0478(6) Uani 1 1 d . . . . .
O2 O 0.3530(2) 0.9239(2) 0.45099(19) 0.0444(5) Uani 1 1 d . . . . .
O3 O -0.1379(2) 0.8657(3) 0.3827(2) 0.0570(7) Uani 1 1 d . . . . .
N2 N 0.5055(2) 0.6627(3) 0.5870(2) 0.0398(6) Uani 1 1 d . . . . .
O4 O -0.2175(2) 0.9888(3) 0.3067(2) 0.0564(7) Uani 1 1 d . . . . .
N1 N 0.6095(2) 0.7662(3) 0.4961(2) 0.0380(6) Uani 1 1 d . . . . .
N3 N 0.3738(3) 0.5292(3) 0.8185(2) 0.0427(6) Uani 1 1 d . . . . .
N4 N 0.3976(3) 0.3155(3) 0.7553(2) 0.0435(6) Uani 1 1 d . . . . .
C2 C 0.6358(3) 0.6465(3) 0.5979(3) 0.0386(7) Uani 1 1 d . . . . .
C22 C 0.2396(3) 0.9646(3) 0.3118(2) 0.0332(6) Uani 1 1 d . . . . .
C23 C 0.1181(3) 0.9379(3) 0.3426(2) 0.0358(7) Uani 1 1 d . . . . .
H23 H 0.110636 0.904121 0.395480 0.043 Uiso 1 1 calc R U . . .
C27 C 0.2490(3) 1.0145(3) 0.2324(2) 0.0397(7) Uani 1 1 d . . . . .
H27 H 0.330756 1.031889 0.211609 0.048 Uiso 1 1 calc R U . . .
C24 C 0.0076(3) 0.9616(3) 0.2945(2) 0.0359(7) Uani 1 1 d . . . . .
C6 C 0.8350(3) 0.7161(3) 0.5396(3) 0.0403(7) Uani 1 1 d . . . . .
H6 H 0.879173 0.758386 0.501369 0.048 Uiso 1 1 calc R U . . .
C28 C 0.3612(3) 0.9429(3) 0.3664(3) 0.0382(7) Uani 1 1 d . . . . .
C7 C 0.7004(3) 0.7111(3) 0.5416(2) 0.0368(7) Uani 1 1 d . . . . .
C25 C 0.0198(3) 1.0124(3) 0.2164(3) 0.0407(8) Uani 1 1 d . . . . .
H25 H -0.054553 1.029281 0.185041 0.049 Uiso 1 1 calc R U . . .
C13 C 0.3232(3) 0.4062(4) 0.7559(3) 0.0451(8) Uani 1 1 d . . . . .
H13 H 0.242768 0.387111 0.716609 0.054 Uiso 1 1 calc R U . . .
C19 C 0.4931(3) 0.5186(3) 0.8625(2) 0.0400(7) Uani 1 1 d . . . . .
C26 C 0.1408(3) 1.0390(4) 0.1838(3) 0.0442(8) Uani 1 1 d . . . . .
C14 C 0.5078(3) 0.3866(3) 0.8232(3) 0.0410(7) Uani 1 1 d . . . . .
C1 C 0.4966(3) 0.7359(3) 0.5269(3) 0.0403(7) Uani 1 1 d . . . . .
H1 H 0.418846 0.761992 0.509313 0.048 Uiso 1 1 calc R U . . .
C3 C 0.7012(4) 0.5822(4) 0.6519(3) 0.0481(8) Uani 1 1 d . . . . .
H3 H 0.656211 0.537036 0.687766 0.058 Uiso 1 1 calc R U . . .
C10 C 0.4016(3) 0.6196(4) 0.6392(3) 0.0453(8) Uani 1 1 d . . . . .
H10A H 0.411037 0.531809 0.635140 0.054 Uiso 1 1 calc R U . . .
H10B H 0.318110 0.617264 0.602549 0.054 Uiso 1 1 calc R U . . .
C29 C -0.1243(3) 0.9368(3) 0.3300(3) 0.0413(8) Uani 1 1 d . . . . .
C5 C 0.9015(3) 0.6564(4) 0.5961(3) 0.0468(8) Uani 1 1 d . . . . .
C18 C 0.5892(3) 0.6121(4) 0.9315(3) 0.0462(8) Uani 1 1 d . . . . .
H18 H 0.578021 0.700300 0.957755 0.055 Uiso 1 1 calc R U . . .
C16 C 0.7165(3) 0.4347(4) 0.9208(3) 0.0431(8) Uani 1 1 d . . . . .
C12 C 0.3242(4) 0.6499(4) 0.8196(3) 0.0511(9) Uani 1 1 d . . . . .
H12A H 0.328402 0.712181 0.892078 0.061 Uiso 1 1 calc R U . . .
H12B H 0.233754 0.630340 0.790840 0.061 Uiso 1 1 calc R U . . .
C20 C 0.8085(4) 0.6693(4) 1.0332(3) 0.0576(10) Uani 1 1 d . . . . .
H20A H 0.886112 0.666723 0.996954 0.086 Uiso 1 1 calc R U . . .
H20B H 0.825751 0.648962 1.094858 0.086 Uiso 1 1 calc R U . . .
H20C H 0.781486 0.755089 1.054373 0.086 Uiso 1 1 calc R U . . .
C15 C 0.6190(3) 0.3441(4) 0.8536(3) 0.0434(8) Uani 1 1 d . . . . .
H15 H 0.627977 0.255453 0.829075 0.052 Uiso 1 1 calc R U . . .
C17 C 0.7011(3) 0.5699(4) 0.9596(3) 0.0437(8) Uani 1 1 d . . . . .
C4 C 0.8343(4) 0.5878(4) 0.6506(3) 0.0507(9) Uani 1 1 d . . . . .
C11 C 0.4039(4) 0.7095(4) 0.7543(3) 0.0501(9) Uani 1 1 d . . . . .
H11A H 0.493467 0.731876 0.785230 0.060 Uiso 1 1 calc R U . . .
H11B H 0.370507 0.789645 0.757737 0.060 Uiso 1 1 calc R U . . .
C21 C 0.8389(4) 0.3881(4) 0.9499(3) 0.0600(10) Uani 1 1 d . . . . .
H21A H 0.828704 0.294354 0.922511 0.090 Uiso 1 1 calc R U . . .
H21B H 0.855419 0.421032 1.025680 0.090 Uiso 1 1 calc R U . . .
H21C H 0.910782 0.419168 0.920040 0.090 Uiso 1 1 calc R U . . .
C8 C 1.0491(4) 0.6699(5) 0.6009(3) 0.0640(11) Uani 1 1 d . . . . .
H8A H 1.077578 0.584712 0.572748 0.096 Uiso 1 1 calc R U . . .
H8B H 1.084724 0.714113 0.673190 0.096 Uiso 1 1 calc R U . . .
H8C H 1.078522 0.719319 0.559627 0.096 Uiso 1 1 calc R U . . .
C30 C 0.1542(4) 1.0996(5) 0.1026(3) 0.0695(13) Uani 1 1 d . . . . .
H30A H 0.225007 1.168973 0.126168 0.104 Uiso 1 1 calc R U . . .
H30B H 0.074899 1.134130 0.093163 0.104 Uiso 1 1 calc R U . . .
H30C H 0.171260 1.034690 0.036452 0.104 Uiso 1 1 calc R U . . .
C9 C 0.9080(4) 0.5215(5) 0.7120(4) 0.0787(14) Uani 1 1 d . . . . .
H9A H 0.967106 0.585759 0.766744 0.118 Uiso 1 1 calc R U . . .
H9B H 0.956187 0.458037 0.664484 0.118 Uiso 1 1 calc R U . . .
H9C H 0.847204 0.478758 0.743277 0.118 Uiso 1 1 calc R U . . .

loop_
_atom_site_aniso_label
_atom_site_aniso_U_11
_atom_site_aniso_U_22
_atom_site_aniso_U_33
_atom_site_aniso_U_23
_atom_site_aniso_U_13
_atom_site_aniso_U_12
Cd1 0.02240(13) 0.04844(16) 0.04823(16) 0.02650(12) 0.00299(9) 0.00143(9)
O1 0.0218(11) 0.0652(16) 0.0568(14) 0.0223(13) 0.0025(10) 0.0095(10)
O2 0.0382(13) 0.0486(14) 0.0519(14) 0.0261(12) -0.0057(10) 0.0074(10)
O3 0.0322(13) 0.087(2) 0.0702(17) 0.0531(16) 0.0040(11) -0.0042(12)
N2 0.0304(13) 0.0461(16) 0.0525(16) 0.0301(13) 0.0044(11) 0.0027(11)
O4 0.0245(12) 0.0708(18) 0.0846(19) 0.0414(15) 0.0068(12) 0.0048(11)
N1 0.0309(13) 0.0429(16) 0.0484(15) 0.0268(13) 0.0031(11) 0.0043(11)
N3 0.0379(15) 0.0476(17) 0.0494(16) 0.0245(14) 0.0104(12) 0.0083(12)
N4 0.0328(14) 0.0463(17) 0.0522(17) 0.0202(14) 0.0016(12) 0.0031(12)
C2 0.0301(16) 0.0474(19) 0.0428(17) 0.0211(15) 0.0058(13) 0.0083(13)
C22 0.0243(14) 0.0368(17) 0.0397(16) 0.0161(13) 0.0006(12) 0.0034(12)
C23 0.0285(15) 0.0432(18) 0.0404(16) 0.0223(14) 0.0003(12) 0.0009(12)
C27 0.0243(15) 0.055(2) 0.0433(17) 0.0233(16) 0.0042(12) -0.0007(13)
C24 0.0228(14) 0.0453(18) 0.0431(17) 0.0219(15) 0.0006(12) -0.0004(12)
C6 0.0340(17) 0.0419(19) 0.0475(18) 0.0197(15) 0.0054(14) 0.0027(13)
C28 0.0275(16) 0.0375(18) 0.0474(18) 0.0145(15) -0.0035(13) 0.0034(12)
C7 0.0318(16) 0.0381(17) 0.0439(17) 0.0196(14) 0.0017(13) 0.0044(13)
C25 0.0251(15) 0.058(2) 0.0466(18) 0.0296(17) -0.0051(13) 0.0020(14)
C13 0.0331(17) 0.057(2) 0.055(2) 0.0316(18) 0.0062(15) 0.0042(15)
C19 0.0333(16) 0.051(2) 0.0399(17) 0.0206(15) 0.0111(13) 0.0068(14)
C26 0.0320(17) 0.063(2) 0.0457(18) 0.0312(17) 0.0007(14) -0.0016(15)
C14 0.0330(17) 0.048(2) 0.0426(18) 0.0195(15) 0.0050(13) -0.0012(14)
C1 0.0335(17) 0.0438(19) 0.0498(19) 0.0254(16) -0.0004(14) 0.0038(13)
C3 0.051(2) 0.057(2) 0.051(2) 0.0336(18) 0.0129(16) 0.0148(17)
C10 0.0307(16) 0.058(2) 0.057(2) 0.0334(18) 0.0065(14) 0.0015(14)
C29 0.0246(15) 0.052(2) 0.0473(18) 0.0210(16) 0.0010(13) -0.0027(13)
C5 0.0320(17) 0.056(2) 0.053(2) 0.0195(18) 0.0022(15) 0.0131(15)
C18 0.048(2) 0.047(2) 0.0452(19) 0.0189(16) 0.0083(15) 0.0032(15)
C16 0.0348(17) 0.052(2) 0.0463(18) 0.0232(16) 0.0031(14) 0.0041(14)
C12 0.045(2) 0.059(2) 0.059(2) 0.0283(19) 0.0173(17) 0.0190(17)
C20 0.051(2) 0.063(3) 0.054(2) 0.0206(19) -0.0073(17) -0.0080(18)
C15 0.0374(18) 0.0447(19) 0.0504(19) 0.0204(16) 0.0054(14) 0.0050(14)
C17 0.0407(18) 0.052(2) 0.0406(18) 0.0209(16) 0.0063(14) -0.0001(15)
C4 0.046(2) 0.065(2) 0.052(2) 0.0317(19) 0.0028(16) 0.0209(17)
C11 0.046(2) 0.047(2) 0.065(2) 0.0268(18) 0.0162(17) 0.0135(16)
C21 0.046(2) 0.067(3) 0.063(2) 0.022(2) -0.0076(18) 0.0047(19)
C8 0.035(2) 0.081(3) 0.078(3) 0.030(2) 0.0015(19) 0.0146(19)
C30 0.053(2) 0.104(4) 0.071(3) 0.062(3) -0.002(2) -0.007(2)
C9 0.059(3) 0.119(4) 0.092(3) 0.071(3) 0.013(2) 0.035(3)

loop_
_atom_type_symbol
_atom_type_description
_atom_type_scat_dispersion_real
_atom_type_scat_dispersion_imag
_atom_type_scat_source
C C 0.0033 0.0016 'International Tables Vol C Tables 4.2.6.8 and 6.1.1.4'
H H 0.0000 0.0000 'International Tables Vol C Tables 4.2.6.8 and 6.1.1.4'
N N 0.0061 0.0033 'International Tables Vol C Tables 4.2.6.8 and 6.1.1.4'
O O 0.0106 0.0060 'International Tables Vol C Tables 4.2.6.8 and 6.1.1.4'
Cd Cd -0.8075 1.2024 'International Tables Vol C Tables 4.2.6.8 and 6.1.1.4'

loop_
_geom_angle_atom_site_label_1
_geom_angle_atom_site_label_2
_geom_angle_atom_site_label_3
_geom_angle
_geom_angle_site_symmetry_1
_geom_angle_site_symmetry_3
_geom_angle_publ_flag
O1 Cd1 N1 120.82(9) . . ?
O1 Cd1 O2 91.27(8) . 2_676 ?
N1 Cd1 O2 87.42(9) . 2_676 ?
O1 Cd1 O4 91.18(9) . 1_655 ?
N1 Cd1 O4 147.94(9) . 1_655 ?
O2 Cd1 O4 94.20(9) 2_676 1_655 ?
O1 Cd1 N4 87.51(9) . 2_666 ?
N1 Cd1 N4 86.22(10) . 2_666 ?
O2 Cd1 N4 171.77(8) 2_676 2_666 ?
O4 Cd1 N4 93.96(10) 1_655 2_666 ?
O1 Cd1 O3 144.68(9) . 1_655 ?
N1 Cd1 O3 93.35(9) . 1_655 ?
O2 Cd1 O3 99.54(9) 2_676 1_655 ?
O4 Cd1 O3 54.77(8) 1_655 1_655 ?
N4 Cd1 O3 86.06(10) 2_666 1_655 ?
O1 Cd1 C29 118.10(9) . 1_655 ?
N1 Cd1 C29 120.63(10) . 1_655 ?
O2 Cd1 C29 98.15(9) 2_676 1_655 ?
O4 Cd1 C29 27.46(9) 1_655 1_655 ?
N4 Cd1 C29 89.60(10) 2_666 1_655 ?
O3 Cd1 C29 27.31(9) 1_655 1_655 ?
C28 O1 Cd1 115.9(2) . . ?
C28 O2 Cd1 116.3(2) . 2_676 ?
C29 O3 Cd1 92.2(2) . 1_455 ?
C1 N2 C2 106.8(3) . . ?
C1 N2 C10 127.1(3) . . ?
C2 N2 C10 125.8(3) . . ?
C29 O4 Cd1 91.3(2) . 1_455 ?
C1 N1 C7 105.2(2) . . ?
C1 N1 Cd1 124.0(2) . . ?
C7 N1 Cd1 130.8(2) . . ?
C13 N3 C19 106.0(3) . . ?
C13 N3 C12 125.7(3) . . ?
C19 N3 C12 127.0(3) . . ?
C13 N4 C14 103.7(3) . . ?
C13 N4 Cd1 117.6(2) . 2_666 ?
C14 N4 Cd1 133.3(2) . 2_666 ?
C7 C2 N2 106.1(3) . . ?
C7 C2 C3 122.0(3) . . ?
N2 C2 C3 131.9(3) . . ?
C27 C22 C23 119.3(3) . . ?
C27 C22 C28 120.5(3) . . ?
C23 C22 C28 120.2(3) . . ?
C24 C23 C22 119.9(3) . . ?
C24 C23 H23 120.1 . . ?
C22 C23 H23 120.1 . . ?
C22 C27 C26 121.7(3) . . ?
C22 C27 H27 119.1 . . ?
C26 C27 H27 119.1 . . ?
C23 C24 C25 119.6(3) . . ?
C23 C24 C29 120.1(3) . . ?
C25 C24 C29 120.3(3) . . ?
C5 C6 C7 118.3(3) . . ?
C5 C6 H6 120.8 . . ?
C7 C6 H6 120.8 . . ?
O1 C28 O2 124.3(3) . . ?
O1 C28 C22 116.7(3) . . ?
O2 C28 C22 119.0(3) . . ?
C2 C7 N1 109.0(3) . . ?
C2 C7 C6 120.2(3) . . ?
N1 C7 C6 130.8(3) . . ?
C26 C25 C24 121.4(3) . . ?
C26 C25 H25 119.3 . . ?
C24 C25 H25 119.3 . . ?
N4 C13 N3 114.3(3) . . ?
N4 C13 H13 122.8 . . ?
N3 C13 H13 122.8 . . ?
C18 C19 N3 131.9(3) . . ?
C18 C19 C14 121.7(3) . . ?
N3 C19 C14 106.3(3) . . ?
C27 C26 C25 118.0(3) . . ?
C27 C26 C30 120.6(3) . . ?
C25 C26 C30 121.3(3) . . ?
N4 C14 C15 130.3(3) . . ?
N4 C14 C19 109.6(3) . . ?
C15 C14 C19 120.2(3) . . ?
N1 C1 N2 112.9(3) . . ?
N1 C1 H1 123.6 . . ?
N2 C1 H1 123.6 . . ?
C4 C3 C2 117.9(3) . . ?
C4 C3 H3 121.1 . . ?
C2 C3 H3 121.1 . . ?
N2 C10 C11 111.5(3) . . ?
N2 C10 H10A 109.3 . . ?
C11 C10 H10A 109.3 . . ?
N2 C10 H10B 109.3 . . ?
C11 C10 H10B 109.3 . . ?
H10A C10 H10B 108.0 . . ?
O3 C29 O4 121.8(3) . . ?
O3 C29 C24 119.1(3) . . ?
O4 C29 C24 119.1(3) . . ?
O3 C29 Cd1 60.53(17) . 1_455 ?
O4 C29 Cd1 61.26(16) . 1_455 ?
C24 C29 Cd1 179.0(3) . 1_455 ?
C6 C5 C4 121.0(3) . . ?
C6 C5 C8 118.5(3) . . ?
C4 C5 C8 120.5(3) . . ?
C19 C18 C17 118.0(3) . . ?
C19 C18 H18 121.0 . . ?
C17 C18 H18 121.0 . . ?
C15 C16 C17 120.0(3) . . ?
C15 C16 C21 118.9(3) . . ?
C17 C16 C21 121.1(3) . . ?
N3 C12 C11 110.7(3) . . ?
N3 C12 H12A 109.5 . . ?
C11 C12 H12A 109.5 . . ?
N3 C12 H12B 109.5 . . ?
C11 C12 H12B 109.5 . . ?
H12A C12 H12B 108.1 . . ?
C17 C20 H20A 109.5 . . ?
C17 C20 H20B 109.5 . . ?
H20A C20 H20B 109.5 . . ?
C17 C20 H20C 109.5 . . ?
H20A C20 H20C 109.5 . . ?
H20B C20 H20C 109.5 . . ?
C16 C15 C14 119.3(3) . . ?
C16 C15 H15 120.3 . . ?
C14 C15 H15 120.3 . . ?
C18 C17 C16 120.7(3) . . ?
C18 C17 C20 119.4(3) . . ?
C16 C17 C20 119.9(3) . . ?
C3 C4 C5 120.6(3) . . ?
C3 C4 C9 118.6(3) . . ?
C5 C4 C9 120.7(3) . . ?
C12 C11 C10 113.3(3) . . ?
C12 C11 H11A 108.9 . . ?
C10 C11 H11A 108.9 . . ?
C12 C11 H11B 108.9 . . ?
C10 C11 H11B 108.9 . . ?
H11A C11 H11B 107.7 . . ?
C16 C21 H21A 109.5 . . ?
C16 C21 H21B 109.5 . . ?
H21A C21 H21B 109.5 . . ?
C16 C21 H21C 109.5 . . ?
H21A C21 H21C 109.5 . . ?
H21B C21 H21C 109.5 . . ?
C5 C8 H8A 109.5 . . ?
C5 C8 H8B 109.5 . . ?
H8A C8 H8B 109.5 . . ?
C5 C8 H8C 109.5 . . ?
H8A C8 H8C 109.5 . . ?
H8B C8 H8C 109.5 . . ?
C26 C30 H30A 109.5 . . ?
C26 C30 H30B 109.5 . . ?
H30A C30 H30B 109.5 . . ?
C26 C30 H30C 109.5 . . ?
H30A C30 H30C 109.5 . . ?
H30B C30 H30C 109.5 . . ?
C4 C9 H9A 109.5 . . ?
C4 C9 H9B 109.5 . . ?
H9A C9 H9B 109.5 . . ?
C4 C9 H9C 109.5 . . ?
H9A C9 H9C 109.5 . . ?
H9B C9 H9C 109.5 . . ?

loop_
_geom_bond_atom_site_label_1
_geom_bond_atom_site_label_2
_geom_bond_distance
_geom_bond_site_symmetry_2
_geom_bond_publ_flag
Cd1 O1 2.229(2) . ?
Cd1 N1 2.298(2) . ?
Cd1 O2 2.366(2) 2_676 ?
Cd1 O4 2.388(2) 1_655 ?
Cd1 N4 2.381(3) 2_666 ?
Cd1 O3 2.372(2) 1_655 ?
Cd1 C29 2.722(3) 1_655 ?
O1 C28 1.262(4) . ?
O2 C28 1.251(4) . ?
O3 C29 1.250(4) . ?
N2 C1 1.355(4) . ?
N2 C2 1.385(4) . ?
N2 C10 1.456(4) . ?
O4 C29 1.256(4) . ?
N1 C1 1.316(4) . ?
N1 C7 1.404(4) . ?
N3 C13 1.352(4) . ?
N3 C19 1.381(4) . ?
N3 C12 1.474(4) . ?
N4 C13 1.321(4) . ?
N4 C14 1.404(4) . ?
C2 C7 1.385(4) . ?
C2 C3 1.392(4) . ?
C22 C27 1.389(4) . ?
C22 C23 1.385(4) . ?
C22 C28 1.515(4) . ?
C23 C24 1.385(4) . ?
C23 H23 0.9300 . ?
C27 C26 1.373(4) . ?
C27 H27 0.9300 . ?
C24 C25 1.380(4) . ?
C24 C29 1.505(4) . ?
C6 C5 1.384(5) . ?
C6 C7 1.390(4) . ?
C6 H6 0.9300 . ?
C25 C26 1.390(4) . ?
C25 H25 0.9300 . ?
C13 H13 0.9300 . ?
C19 C18 1.395(5) . ?
C19 C14 1.387(5) . ?
C26 C30 1.497(5) . ?
C14 C15 1.385(5) . ?
C1 H1 0.9300 . ?
C3 C4 1.375(5) . ?
C3 H3 0.9300 . ?
C10 C11 1.513(5) . ?
C10 H10A 0.9700 . ?
C10 H10B 0.9700 . ?
C5 C4 1.408(6) . ?
C5 C8 1.517(5) . ?
C18 C17 1.378(5) . ?
C18 H18 0.9300 . ?
C16 C15 1.381(5) . ?
C16 C17 1.422(5) . ?
C16 C21 1.502(5) . ?
C12 C11 1.520(5) . ?
C12 H12A 0.9700 . ?
C12 H12B 0.9700 . ?
C20 C17 1.518(5) . ?
C20 H20A 0.9600 . ?
C20 H20B 0.9600 . ?
C20 H20C 0.9600 . ?
C15 H15 0.9300 . ?
C4 C9 1.523(5) . ?
C11 H11A 0.9700 . ?
C11 H11B 0.9700 . ?
C21 H21A 0.9600 . ?
C21 H21B 0.9600 . ?
C21 H21C 0.9600 . ?
C8 H8A 0.9600 . ?
C8 H8B 0.9600 . ?
C8 H8C 0.9600 . ?
C30 H30A 0.9600 . ?
C30 H30B 0.9600 . ?
C30 H30C 0.9600 . ?
C9 H9A 0.9600 . ?
C9 H9B 0.9600 . ?
C9 H9C 0.9600 . ?
